data_4322899
loop_
_publ_author_name
'Ulrich Englich'
'Karl Hassler'
'Karin Ruhlandt-Senge'
'Frank Uhlig'

_publ_section_title
;
 A Convenient Synthetic Strategy toward Heavy Alkali Metal
 Bis(trimethylsilyl)phosphides: Crystal Structures of the Ladder-Type
 Polymers [A(thf)P(SiMe3)2]\\infty (A = K, Rb, Cs)
;
_journal_name_full 'Inorganic Chemistry'
_journal_page_first 3532
_journal_page_last 3537
_journal_paper_doi 10.1021/ic9801950
_journal_volume 37
_journal_year 1998
_chemical_formula_sum 'C10 H26 K O P Si2'
_chemical_formula_weight 288.56
_space_group_IT_number 19
_symmetry_cell_setting orthorhombic
_symmetry_space_group_name_Hall 'P 2ac 2ab'
_symmetry_space_group_name_H-M 'P 21 21 21'
_atom_sites_solution_hydrogens geom
_atom_sites_solution_primary direct
_atom_sites_solution_secondary difmap
_audit_creation_method SHELXL
_cell_angle_alpha 90.00
_cell_angle_beta 90.00
_cell_angle_gamma 90.00
_cell_formula_units_Z 4
_cell_length_a 6.4261(2)
_cell_length_b 12.4119(2)
_cell_length_c 21.5447(4)
_cell_measurement_reflns_used 5198
_cell_measurement_temperature 150(2)
_cell_volume 1718.41(7)
_computing_cell_refinement 'Siemens SAINT'
_computing_data_collection 'Siemens SMART'
_computing_data_reduction 'Siemens SAINT'
_computing_molecular_graphics 'Siemens SHELXTL'
_computing_publication_material 'Siemens SHELXTL'
_computing_structure_refinement 'SHELXL-96 (Sheldrick, 1996)'
_computing_structure_solution 'SHELXS-96 (Sheldrick, 1990)'
_diffrn_ambient_temperature 150(2)
_diffrn_measurement_device 'Siemens SMART CCD'
_diffrn_measurement_method \w
_diffrn_radiation_monochromator graphite
_diffrn_radiation_source 'fine-focus sealed tube'
_diffrn_radiation_type MoK\a
_diffrn_radiation_wavelength 0.71073
_diffrn_reflns_av_R_equivalents 0.0406
_diffrn_reflns_av_sigmaI/netI 0.0527
_diffrn_reflns_limit_h_max 8
_diffrn_reflns_limit_h_min -4
_diffrn_reflns_limit_k_max 3
_diffrn_reflns_limit_k_min -16
_diffrn_reflns_limit_l_max 26
_diffrn_reflns_limit_l_min -25
_diffrn_reflns_number 6734
_diffrn_reflns_theta_max 28.26
_diffrn_reflns_theta_min 1.89
_diffrn_standards_decay_% No
_exptl_absorpt_coefficient_mu 0.522
_exptl_absorpt_correction_T_max 0.96
_exptl_absorpt_correction_T_min 0.70
_exptl_absorpt_correction_type SADABS
_exptl_crystal_colour colorless
_exptl_crystal_density_diffrn 1.115
_exptl_crystal_description needle
_exptl_crystal_F_000 624
_exptl_crystal_size_max 0.80
_exptl_crystal_size_mid 0.10
_exptl_crystal_size_min 0.10
_refine_diff_density_max 0.262
_refine_diff_density_min -0.254
_refine_diff_density_rms 0.046
_refine_ls_abs_structure_details 'Flack H D (1983), Acta Cryst. A39, 876-881'
_refine_ls_abs_structure_Flack 0.07(5)
_refine_ls_extinction_method none
_refine_ls_goodness_of_fit_all 1.012
_refine_ls_goodness_of_fit_obs 1.040
_refine_ls_hydrogen_treatment riding
_refine_ls_matrix_type full
_refine_ls_number_parameters 136
_refine_ls_number_reflns 3427
_refine_ls_number_restraints 0
_refine_ls_restrained_S_all 1.012
_refine_ls_restrained_S_obs 1.040
_refine_ls_R_factor_all 0.0351
_refine_ls_R_factor_obs 0.0302
_refine_ls_shift/esd_max 0.002
_refine_ls_shift/esd_mean 0.000
_refine_ls_structure_factor_coef Fsqd
_refine_ls_weighting_details 'w=1/[\s^2^(Fo^2^)+(0.0221P)^2^+0.0000P] where P=(Fo^2^+2Fc^2^)/3'
_refine_ls_weighting_scheme calc
_refine_ls_wR_factor_all 0.0676
_refine_ls_wR_factor_obs 0.0660
_reflns_number_observed 3104
_reflns_number_total 3427
_reflns_observed_criterion >2sigma(I)
_cod_data_source_file ic9801950_1.cif
_cod_data_source_block Compound_1a
_cod_depositor_comments
;
The following automatic conversions were performed:

'_refine_ls_weighting_scheme' value 'calc
w=1/[\s^2^(Fo^2^)+(0.0221P)^2^+0.0000P] where P=(Fo^2^+2Fc^2^)/3' was
changed to 'calc'. New tag '_refine_ls_weighting_details' was
created. The value of the new tag was set to
'w=1/[\s^2^(Fo^2^)+(0.0221P)^2^+0.0000P] where P=(Fo^2^+2Fc^2^)/3'.

Automatic conversion script
Id: cif_fix_values 3143 2015-03-26 13:38:13Z robertas 
;
_cod_database_code 4322899

loop_
_symmetry_equiv_pos_as_xyz
'x, y, z'
'-x+1/2, -y, z+1/2'
'-x, y+1/2, -z+1/2'
'x+1/2, -y+1/2, -z'

loop_
_atom_site_aniso_label
_atom_site_aniso_U_11
_atom_site_aniso_U_22
_atom_site_aniso_U_33
_atom_site_aniso_U_23
_atom_site_aniso_U_13
_atom_site_aniso_U_12
K1 0.0247(3) 0.0371(2) 0.0293(3) 0.00194(17) 0.0009(2) 0.0015(2)
P1 0.0242(3) 0.0271(2) 0.0225(3) -0.00149(18) 0.0004(3) 0.0035(2)
Si1 0.0244(3) 0.0278(3) 0.0285(3) 0.0007(2) 0.0005(3) 0.0052(2)
C1 0.0405(17) 0.0315(10) 0.0437(15) -0.0037(10) -0.0024(13) -0.0002(10)
C2 0.0424(18) 0.0476(13) 0.0422(16) 0.0082(12) -0.0068(13) 0.0100(12)
C3 0.0442(17) 0.0398(11) 0.0466(15) 0.0001(10) 0.0120(15) 0.0159(12)
Si2 0.0207(3) 0.0251(2) 0.0258(3) 0.0017(2) 0.0005(3) 0.0011(2)
C4 0.0424(18) 0.0423(11) 0.0289(13) -0.0038(9) -0.0063(13) -0.0015(11)
C5 0.0291(15) 0.0523(13) 0.0434(15) 0.0131(11) 0.0041(12) -0.0023(11)
C6 0.0365(15) 0.0315(10) 0.0413(14) 0.0073(9) 0.0009(14) 0.0067(10)
O1 0.0497(12) 0.0372(8) 0.0388(10) 0.0023(7) 0.0106(9) 0.0101(7)
C7 0.0382(17) 0.0630(16) 0.0474(16) -0.0030(13) 0.0066(15) 0.0054(13)
C8 0.201(6) 0.075(2) 0.146(4) 0.053(3) 0.124(4) 0.085(3)
C9 0.077(3) 0.0436(14) 0.074(2) -0.0007(14) 0.011(2) 0.0186(15)
C10 0.093(3) 0.0444(14) 0.065(2) 0.0166(13) 0.034(2) 0.0266(17)

loop_
_atom_site_label
_atom_site_type_symbol
_atom_site_fract_x
_atom_site_fract_y
_atom_site_fract_z
_atom_site_U_iso_or_equiv
_atom_site_thermal_displace_type
_atom_site_occupancy
_atom_site_calc_flag
_atom_site_refinement_flags
_atom_site_disorder_group
K1 K 1.59009(8) -0.22015(4) -0.06669(2) 0.03038(12) Uani 1 d . .
P1 P 1.09183(10) -0.30727(4) -0.08646(2) 0.02459(13) Uani 1 d . .
Si1 Si 1.19763(10) -0.47451(4) -0.10343(3) 0.02692(14) Uani 1 d . .
C1 C 0.9834(4) -0.57271(17) -0.12191(12) 0.0386(6) Uani 1 d . .
H1A H 1.0431 -0.6444 -0.1287 0.058 Uiso 1 calc R .
H1B H 0.9102 -0.5493 -0.1595 0.058 Uiso 1 calc R .
H1C H 0.8852 -0.5756 -0.0871 0.058 Uiso 1 calc R .
C2 C 1.3301(5) -0.5240(2) -0.03062(12) 0.0441(7) Uani 1 d . .
H2A H 1.3785 -0.5981 -0.0369 0.066 Uiso 1 calc R .
H2B H 1.2314 -0.5220 0.0040 0.066 Uiso 1 calc R .
H2C H 1.4493 -0.4775 -0.0212 0.066 Uiso 1 calc R .
C3 C 1.3975(5) -0.49087(17) -0.16638(12) 0.0436(6) Uani 1 d . .
H3A H 1.4343 -0.5672 -0.1704 0.065 Uiso 1 calc R .
H3B H 1.5221 -0.4492 -0.1558 0.065 Uiso 1 calc R .
H3C H 1.3404 -0.4647 -0.2058 0.065 Uiso 1 calc R .
Si2 Si 1.07507(10) -0.24398(4) -0.18226(3) 0.02387(13) Uani 1 d . .
C4 C 0.9401(5) -0.33322(17) -0.24050(10) 0.0379(6) Uani 1 d . .
H4A H 0.9409 -0.2982 -0.2813 0.057 Uiso 1 calc R .
H4B H 0.7961 -0.3455 -0.2273 0.057 Uiso 1 calc R .
H4C H 1.0132 -0.4024 -0.2432 0.057 Uiso 1 calc R .
C5 C 1.3329(4) -0.2075(2) -0.21780(12) 0.0416(6) Uani 1 d . .
H5A H 1.3108 -0.1803 -0.2600 0.062 Uiso 1 calc R .
H5B H 1.4221 -0.2714 -0.2193 0.062 Uiso 1 calc R .
H5C H 1.4000 -0.1516 -0.1927 0.062 Uiso 1 calc R .
C6 C 0.9224(5) -0.11423(15) -0.18143(11) 0.0364(5) Uani 1 d . .
H6A H 0.9137 -0.0854 -0.2237 0.055 Uiso 1 calc R .
H6B H 0.9923 -0.0619 -0.1545 0.055 Uiso 1 calc R .
H6C H 0.7818 -0.1281 -0.1657 0.055 Uiso 1 calc R .
O1 O 1.4861(3) -0.00917(12) -0.09707(8) 0.0419(5) Uani 1 d . .
C7 C 1.3128(5) 0.0211(2) -0.05917(14) 0.0495(7) Uani 1 d . .
H7A H 1.3399 0.0027 -0.0152 0.059 Uiso 1 calc R .
H7B H 1.1854 -0.0171 -0.0728 0.059 Uiso 1 calc R .
C8 C 1.2870(10) 0.1391(3) -0.0665(2) 0.141(3) Uani 1 d . .
H8A H 1.1505 0.1555 -0.0856 0.169 Uiso 1 calc R .
H8B H 1.2938 0.1751 -0.0255 0.169 Uiso 1 calc R .
C9 C 1.4538(6) 0.1770(2) -0.10601(16) 0.0646(10) Uani 1 d . .
H9A H 1.5632 0.2129 -0.0812 0.078 Uiso 1 calc R .
H9B H 1.4005 0.2285 -0.1373 0.078 Uiso 1 calc R .
C10 C 1.5373(7) 0.0781(2) -0.13660(14) 0.0674(11) Uani 1 d . .
H10A H 1.4730 0.0682 -0.1780 0.081 Uiso 1 calc R .
H10B H 1.6900 0.0835 -0.1418 0.081 Uiso 1 calc R .

loop_
_atom_type_symbol
_atom_type_description
_atom_type_scat_dispersion_real
_atom_type_scat_dispersion_imag
_atom_type_scat_source
C C 0.0033 0.0016 'International Tables Vol C Tables 4.2.6.8 and 6.1.1.4'
H H 0.0000 0.0000 'International Tables Vol C Tables 4.2.6.8 and 6.1.1.4'
O O 0.0106 0.0060 'International Tables Vol C Tables 4.2.6.8 and 6.1.1.4'
Si Si 0.0817 0.0704 'International Tables Vol C Tables 4.2.6.8 and 6.1.1.4'
P P 0.1023 0.0942 'International Tables Vol C Tables 4.2.6.8 and 6.1.1.4'
K K 0.2009 0.2494 'International Tables Vol C Tables 4.2.6.8 and 6.1.1.4'

loop_
_geom_angle_atom_site_label_1
_geom_angle_atom_site_label_2
_geom_angle_atom_site_label_3
_geom_angle
_geom_angle_site_symmetry_1
_geom_angle_site_symmetry_3
_geom_angle_publ_flag
O1 K1 P1 97.95(4) . 4_545 ?
O1 K1 P1 92.50(4) . . ?
P1 K1 P1 99.21(2) 4_545 . ?
O1 K1 P1 119.60(4) . 1_655 ?
P1 K1 P1 98.79(2) 4_545 1_655 ?
P1 K1 P1 140.23(2) . 1_655 ?
O1 K1 C7 23.05(6) . . ?
P1 K1 C7 82.38(5) 4_545 . ?
P1 K1 C7 78.35(5) . . ?
P1 K1 C7 139.22(5) 1_655 . ?
O1 K1 C6 68.21(5) . 1_655 ?
P1 K1 C6 131.15(5) 4_545 1_655 ?
P1 K1 C6 126.92(5) . 1_655 ?
P1 K1 C6 57.32(4) 1_655 1_655 ?
C7 K1 C6 91.26(6) . 1_655 ?
O1 K1 K1 119.39(4) . 4_545 ?
P1 K1 K1 50.312(17) 4_545 4_545 ?
P1 K1 K1 135.965(19) . 4_545 ?
P1 K1 K1 48.477(10) 1_655 4_545 ?
C7 K1 K1 119.36(6) . 4_545 ?
C6 K1 K1 94.53(5) 1_655 4_545 ?
O1 K1 K1 97.92(4) . 4_445 ?
P1 K1 K1 50.679(17) 4_545 4_445 ?
P1 K1 K1 48.534(10) . 4_445 ?
P1 K1 K1 135.996(19) 1_655 4_445 ?
C7 K1 K1 74.90(5) . 4_445 ?
C6 K1 K1 165.92(4) 1_655 4_445 ?
K1 K1 K1 94.551(18) 4_545 4_445 ?
Si2 P1 Si1 101.18(3) . . ?
Si2 P1 K1 153.11(2) . 4_445 ?
Si1 P1 K1 105.16(3) . 4_445 ?
Si2 P1 K1 92.85(3) . . ?
Si1 P1 K1 91.70(3) . . ?
K1 P1 K1 81.154(17) 4_445 . ?
Si2 P1 K1 87.60(2) . 1_455 ?
Si1 P1 K1 127.23(3) . 1_455 ?
K1 P1 K1 80.841(17) 4_445 1_455 ?
K1 P1 K1 140.23(2) . 1_455 ?
C3 Si1 C1 106.11(12) . . ?
C3 Si1 C2 104.85(13) . . ?
C1 Si1 C2 107.18(12) . . ?
C3 Si1 P1 115.48(7) . . ?
C1 Si1 P1 114.68(8) . . ?
C2 Si1 P1 107.83(8) . . ?
C5 Si2 C4 106.01(12) . . ?
C5 Si2 C6 104.85(11) . . ?
C4 Si2 C6 105.58(12) . . ?
C5 Si2 P1 115.02(9) . . ?
C4 Si2 P1 115.79(8) . . ?
C6 Si2 P1 108.66(8) . . ?
C10 O1 C7 108.86(19) . . ?
C10 O1 K1 143.70(16) . . ?
C7 O1 K1 107.43(14) . . ?
O1 C7 C8 106.6(2) . . ?
O1 C7 K1 49.52(11) . . ?
C8 C7 K1 154.2(3) . . ?
C9 C8 C7 107.5(3) . . ?
C8 C9 C10 105.0(3) . . ?
O1 C10 C9 106.3(2) . . ?

loop_
_geom_bond_atom_site_label_1
_geom_bond_atom_site_label_2
_geom_bond_distance
_geom_bond_site_symmetry_2
_geom_bond_publ_flag
K1 O1 2.7807(15) . ?
K1 P1 3.3169(7) 4_545 ?
K1 P1 3.4063(8) . ?
K1 P1 3.4272(8) 1_655 ?
K1 C7 3.4879(28) . ?
K1 C6 3.5212(26) 1_655 ?
K1 K1 4.3737(6) 4_545 ?
K1 K1 4.3738(6) 4_445 ?
P1 Si2 2.2110(8) . ?
P1 Si1 2.2146(7) . ?
P1 K1 3.3169(7) 4_445 ?
P1 K1 3.4273(8) 1_455 ?
Si1 C3 1.8790(27) . ?
Si1 C1 1.8813(26) . ?
Si1 C2 1.8875(25) . ?
Si2 C5 1.8805(26) . ?
Si2 C4 1.8851(23) . ?
Si2 C6 1.8859(21) . ?
O1 C10 1.4163(31) . ?
O1 C7 1.4314(33) . ?
C7 C8 1.4832(42) . ?
C8 C9 1.4471(55) . ?
C9 C10 1.4930(36) . ?

loop_
_cod_changelog_entry_id
_cod_changelog_entry_author
_cod_changelog_entry_date
_cod_changelog_entry_text
1 'Vaitkus, Antanas' 2024-11-17T23:38:10+02:00
;
 Replaced the '&G' character sequence with the backslash character ('\')
 in the '_diffrn_measurement_method' data value.
;
